data_1521828
loop_
_publ_author_name
'Reehuis, M.'
'Gerdes, M.H.'
'Ouladdiaf, B.'
'Jeitschko, W.'
'Stuesser, N.'

_publ_section_title
;
 Crystal and magnetic structures of the ternary carbides Ho2 Mo2 C3 and
 Er2 Mo2 C3
;
_journal_name_full 'Journal of Magnetism and Magnetic Materials'
_journal_page_first 657
_journal_page_last 666
_journal_volume 195
_journal_year 1999
_chemical_formula_sum 'C3 Ho2 Mo2'
_chemical_name_systematic 'Ho2 Mo2 C3'
_space_group_IT_number 12
_symmetry_space_group_name_Hall '-C 2y'
_symmetry_space_group_name_H-M 'C 1 2/m 1'
_cell_angle_alpha 90
_cell_angle_beta 111.603
_cell_angle_gamma 90
_cell_formula_units_Z 2
_cell_length_a 11.616
_cell_length_b 3.3203
_cell_length_c 5.6613
_cell_volume 203.011
_citation_journal_id_ASTM JMMMDC
_cod_data_source_file Reehuis_JMMMDC_1999_172.cif
_cod_data_source_block C3Ho2Mo2
_cod_original_cell_volume 203.0111
_cod_database_code 1521828

loop_
_symmetry_equiv_pos_as_xyz
x,y,z
-x,y,-z
-x,-y,-z
x,-y,z
x+1/2,y+1/2,z
-x+1/2,y+1/2,-z
-x+1/2,-y+1/2,-z
x+1/2,-y+1/2,z

loop_
_atom_site_label
_atom_site_type_symbol
_atom_site_fract_x
_atom_site_fract_y
_atom_site_fract_z
_atom_site_occupancy
_atom_site_U_iso_or_equiv
C2 C 0.7501 0 0.2722 1 0.0
C1 C 0 0 0 1 0.0
Mo1 Mo 0.1511 0 0.3311 1 0.0
Ho1 Ho 0.3902 0 0.1699 1 0.0
